data_4030997
loop_
_publ_author_name
'Mondal, Mukulesh'
'Chen, Shi'
'Othman, Nabil'
'Wheeler, Kraig A.'
'Kerrigan, Nessan J.'

_publ_section_title
;
 Phosphine-Catalyzed Diastereoselective Synthesis of \b-Lactones from
 Disubstituted Ketenes and \a-Chiral Oxyaldehydes.
;
_journal_issue 11
_journal_name_full 'The Journal of organic chemistry'
_journal_page_first 5789
_journal_page_last 5794
_journal_paper_doi 10.1021/acs.joc.5b00869
_journal_volume 80
_journal_year 2015
_chemical_absolute_configuration rm
_chemical_formula_moiety 'C10 H16 O4'
_chemical_formula_sum 'C10 H16 O4'
_chemical_formula_weight 200.23
_chemical_name_systematic
;
 ?
;
_space_group_crystal_system monoclinic
_space_group_IT_number 4
_space_group_name_Hall 'P 2yb'
_space_group_name_H-M_alt 'P 1 21 1'
_symmetry_space_group_name_Hall 'P 2yb'
_symmetry_space_group_name_H-M 'P 1 21 1'
_atom_sites_solution_hydrogens geom
_audit_creation_method SHELXL-2012
_cell_angle_alpha 90
_cell_angle_beta 97.347(1)
_cell_angle_gamma 90
_cell_formula_units_Z 4
_cell_length_a 11.7110(3)
_cell_length_b 5.8434(2)
_cell_length_c 15.8296(4)
_cell_measurement_reflns_used 7234
_cell_measurement_temperature 100(2)
_cell_measurement_theta_max 65.971
_cell_measurement_theta_min 2.884
_cell_volume 1074.36(5)
_computing_cell_refinement APEX2
_computing_data_reduction
;
SAINT (Bruker, 2008) and XPREP (Bruker, 2012)
;
_computing_molecular_graphics 'XSEED (Barbour, 2001)'
_computing_publication_material 'XSEED (Barbour, 2001)'
_computing_structure_refinement 'SHELXL-97 (Sheldrick, 2008)'
_computing_structure_solution 'SHELXS-97 (Sheldrick, 2008)'
_diffrn_ambient_temperature 100(2)
_diffrn_detector_area_resol_mean 8.33
_diffrn_measured_fraction_theta_full 0.998
_diffrn_measured_fraction_theta_max 0.995
_diffrn_measurement_device_type 'Bruker APEXII CCD'
_diffrn_measurement_method 'phi and omega scans'
_diffrn_radiation_monochromator graphite
_diffrn_radiation_source 'fine-focus sealed tube'
_diffrn_radiation_type CuK\a
_diffrn_radiation_wavelength 1.54178
_diffrn_reflns_av_R_equivalents 0.0282
_diffrn_reflns_av_unetI/netI 0.0253
_diffrn_reflns_laue_measured_fraction_full 0.998
_diffrn_reflns_laue_measured_fraction_max 0.995
_diffrn_reflns_limit_h_max 14
_diffrn_reflns_limit_h_min -13
_diffrn_reflns_limit_k_max 6
_diffrn_reflns_limit_k_min -7
_diffrn_reflns_limit_l_max 19
_diffrn_reflns_limit_l_min -19
_diffrn_reflns_number 15715
_diffrn_reflns_point_group_measured_fraction_full 0.963
_diffrn_reflns_point_group_measured_fraction_max 0.959
_diffrn_reflns_theta_full 67.679
_diffrn_reflns_theta_max 68.337
_diffrn_reflns_theta_min 2.814
_exptl_absorpt_coefficient_mu 0.791
_exptl_absorpt_correction_T_max 0.753
_exptl_absorpt_correction_T_min 0.535
_exptl_absorpt_correction_type multi-scan
_exptl_absorpt_process_details 'SADABS (Bruker, 2012)'
_exptl_crystal_colour colorless
_exptl_crystal_density_diffrn 1.238
_exptl_crystal_description 'transparent block'
_exptl_crystal_F_000 432
_exptl_crystal_size_max 0.320
_exptl_crystal_size_mid 0.300
_exptl_crystal_size_min 0.190
_refine_diff_density_max 0.520
_refine_diff_density_min -0.193
_refine_diff_density_rms 0.046
_refine_ls_abs_structure_details
;
 Flack x determined using 1397 quotients [(I+)-(I-)]/[(I+)+(I-)]
 (Parsons and Flack (2004), Acta Cryst. A60, s61).
;
_refine_ls_abs_structure_Flack 0.12(8)
_refine_ls_extinction_method none
_refine_ls_goodness_of_fit_ref 1.077
_refine_ls_hydrogen_treatment constr
_refine_ls_matrix_type full
_refine_ls_number_parameters 261
_refine_ls_number_reflns 3761
_refine_ls_number_restraints 1
_refine_ls_restrained_S_all 1.077
_refine_ls_R_factor_all 0.0476
_refine_ls_R_factor_gt 0.0427
_refine_ls_shift/su_max 0.000
_refine_ls_shift/su_mean 0.000
_refine_ls_structure_factor_coef Fsqd
_refine_ls_weighting_details
;
 w=1/[\s^2^(Fo^2^)+(0.0620P)^2^+0.3971P]
 where P=(Fo^2^+2Fc^2^)/3
;
_refine_ls_weighting_scheme calc
_refine_ls_wR_factor_gt 0.1091
_refine_ls_wR_factor_ref 0.1152
_reflns_Friedel_coverage 0.740
_reflns_friedel_fraction_full 0.920
_reflns_friedel_fraction_max 0.914
_reflns_number_gt 3482
_reflns_number_total 3761
_reflns_threshold_expression 'I > 2\s(I)'
_cod_data_source_file jo5b00869_si_002.cif
_cod_data_source_block nker12
_cod_depositor_comments 'Adding full bibliography for 4030997.cif.'
_cod_database_code 4030997
_shelx_space_group_comment
;
The symmetry employed for this shelxl refinement is uniquely defined
by the following loop, which should always be used as a source of
symmetry information in preference to the above space-group names.
They are only intended as comments.
;
_shelx_estimated_absorpt_t_min 0.786
_shelx_estimated_absorpt_t_max 0.864
_shelxl_version_number 2012-9

loop_
_space_group_symop_operation_xyz
'x, y, z'
'-x, y+1/2, -z'

loop_
_atom_site_label
_atom_site_type_symbol
_atom_site_fract_x
_atom_site_fract_y
_atom_site_fract_z
_atom_site_U_iso_or_equiv
_atom_site_adp_type
_atom_site_occupancy
_atom_site_site_symmetry_order
_atom_site_calc_flag
_atom_site_refinement_flags_posn
_atom_site_refinement_flags_adp
O1A O -0.05459(18) 0.8722(5) -0.14469(15) 0.0432(7) Uani 1 1 d . .
O2A O 0.05187(16) 0.8181(5) -0.01601(13) 0.0347(6) Uani 1 1 d . .
O3A O 0.36136(17) 0.6971(4) 0.02475(13) 0.0314(5) Uani 1 1 d . .
O4A O 0.37070(16) 0.8469(4) 0.15740(12) 0.0280(5) Uani 1 1 d . .
C1A C 0.0281(2) 0.8005(6) -0.1021(2) 0.0296(7) Uani 1 1 d . .
C2A C 0.1368(2) 0.6655(5) -0.11381(18) 0.0231(6) Uani 1 1 d . .
C3A C 0.1591(2) 0.6840(5) -0.01555(18) 0.0254(6) Uani 1 1 d . .
H3A H 0.1538 0.5318 0.0125 0.031 Uiso 1 1 calc R U
C4A C 0.2579(2) 0.8245(6) 0.02727(18) 0.0257(6) Uani 1 1 d . .
H4A H 0.2623 0.9751 -0.0022 0.031 Uiso 1 1 calc R U
C5A C 0.2531(2) 0.8595(6) 0.12233(18) 0.0313(7) Uani 1 1 d . .
H5A1 H 0.2197 1.0105 0.1336 0.038 Uiso 1 1 calc R U
H5A2 H 0.2073 0.7379 0.1457 0.038 Uiso 1 1 calc R U
C6A C 0.4210(3) 0.6790(6) 0.10963(18) 0.0270(7) Uani 1 1 d . .
C7A C 0.4061(4) 0.4417(7) 0.1445(3) 0.0469(9) Uani 1 1 d . .
H7A1 H 0.3241 0.4115 0.1460 0.070 Uiso 1 1 calc R U
H7A2 H 0.4474 0.4309 0.2022 0.070 Uiso 1 1 calc R U
H7A3 H 0.4372 0.3286 0.1078 0.070 Uiso 1 1 calc R U
C8A C 0.5456(3) 0.7396(6) 0.1068(2) 0.0345(8) Uani 1 1 d . .
H8A1 H 0.5884 0.7241 0.1639 0.052 Uiso 1 1 calc R U
H8A2 H 0.5510 0.8979 0.0872 0.052 Uiso 1 1 calc R U
H8A3 H 0.5784 0.6364 0.0674 0.052 Uiso 1 1 calc R U
C9A C 0.1116(3) 0.4240(6) -0.1464(2) 0.0313(7) Uani 1 1 d . .
H9A1 H 0.1835 0.3363 -0.1417 0.047 Uiso 1 1 calc R U
H9A2 H 0.0773 0.4298 -0.2061 0.047 Uiso 1 1 calc R U
H9A3 H 0.0579 0.3500 -0.1123 0.047 Uiso 1 1 calc R U
C10A C 0.2171(3) 0.7887(6) -0.16620(18) 0.0275(7) Uani 1 1 d . .
H10A H 0.1855 0.7830 -0.2265 0.041 Uiso 1 1 calc R U
H10B H 0.2927 0.7143 -0.1582 0.041 Uiso 1 1 calc R U
H10C H 0.2252 0.9486 -0.1477 0.041 Uiso 1 1 calc R U
O1B O 1.06248(18) 0.6329(5) 0.63742(14) 0.0388(6) Uani 1 1 d . .
O2B O 0.93609(18) 0.5540(5) 0.51943(13) 0.0340(6) Uani 1 1 d . .
O3B O 0.65339(17) 0.8207(5) 0.46367(13) 0.0391(6) Uani 1 1 d . .
O4B O 0.63303(17) 0.6347(4) 0.33857(13) 0.0295(5) Uani 1 1 d . .
C1B C 0.9687(2) 0.6397(6) 0.59880(18) 0.0257(6) Uani 1 1 d . .
C2B C 0.8510(3) 0.7312(6) 0.61163(19) 0.0284(7) Uani 1 1 d . .
C3B C 0.8139(3) 0.6177(6) 0.5229(2) 0.0328(7) Uani 1 1 d . .
H3B H 0.7644 0.4801 0.5275 0.039 Uiso 1 1 calc R U
C4B C 0.7687(3) 0.7652(7) 0.4504(2) 0.0347(8) Uani 1 1 d . .
H4B H 0.8165 0.9063 0.4481 0.042 Uiso 1 1 calc R U
C5B C 0.7535(3) 0.6400(7) 0.36414(19) 0.0353(8) Uani 1 1 d . .
H5B1 H 0.7931 0.7235 0.3219 0.042 Uiso 1 1 calc R U
H5B2 H 0.7851 0.4829 0.3703 0.042 Uiso 1 1 calc R U
C6B C 0.5846(2) 0.8124(6) 0.38299(18) 0.0269(6) Uani 1 1 d . .
C7B C 0.7987(3) 0.6128(7) 0.6837(2) 0.0398(9) Uani 1 1 d . .
H7B1 H 0.7173 0.6548 0.6809 0.060 Uiso 1 1 calc R U
H7B2 H 0.8399 0.6610 0.7386 0.060 Uiso 1 1 calc R U
H7B3 H 0.8054 0.4465 0.6778 0.060 Uiso 1 1 calc R U
C8B C 0.8469(3) 0.9862(6) 0.6202(2) 0.0363(8) Uani 1 1 d . .
H8B1 H 0.8830 1.0574 0.5742 0.054 Uiso 1 1 calc R U
H8B2 H 0.8885 1.0318 0.6753 0.054 Uiso 1 1 calc R U
H8B3 H 0.7665 1.0362 0.6167 0.054 Uiso 1 1 calc R U
C9B C 0.4635(3) 0.7464(7) 0.3955(2) 0.0413(9) Uani 1 1 d . .
H9B1 H 0.4641 0.5958 0.4228 0.062 Uiso 1 1 calc R U
H9B2 H 0.4155 0.7403 0.3400 0.062 Uiso 1 1 calc R U
H9B3 H 0.4321 0.8602 0.4317 0.062 Uiso 1 1 calc R U
C10B C 0.5900(3) 1.0386(7) 0.3379(2) 0.0424(9) Uani 1 1 d . .
H10D H 0.5425 1.0313 0.2823 0.064 Uiso 1 1 calc R U
H10E H 0.6700 1.0715 0.3298 0.064 Uiso 1 1 calc R U
H10F H 0.5612 1.1600 0.3723 0.064 Uiso 1 1 calc R U

loop_
_atom_site_aniso_label
_atom_site_aniso_U_11
_atom_site_aniso_U_22
_atom_site_aniso_U_33
_atom_site_aniso_U_23
_atom_site_aniso_U_13
_atom_site_aniso_U_12
O1A 0.0284(11) 0.0529(17) 0.0447(13) -0.0170(12) -0.0093(10) 0.0153(11)
O2A 0.0219(10) 0.0507(15) 0.0314(11) -0.0108(11) 0.0025(8) 0.0083(11)
O3A 0.0219(10) 0.0438(14) 0.0278(11) -0.0085(10) 0.0005(8) 0.0078(10)
O4A 0.0252(10) 0.0324(13) 0.0257(10) -0.0055(9) 0.0005(8) 0.0008(9)
C1A 0.0235(14) 0.0288(17) 0.0357(16) -0.0079(14) 0.0007(12) 0.0029(13)
C2A 0.0201(13) 0.0237(16) 0.0253(14) -0.0008(12) 0.0021(11) 0.0042(12)
C3A 0.0214(13) 0.0252(16) 0.0302(15) -0.0024(13) 0.0047(11) 0.0036(12)
C4A 0.0214(13) 0.0263(16) 0.0298(14) -0.0008(13) 0.0044(11) 0.0022(12)
C5A 0.0251(14) 0.040(2) 0.0289(15) -0.0087(14) 0.0024(12) -0.0001(14)
C6A 0.0274(15) 0.0293(17) 0.0242(14) -0.0043(12) 0.0030(11) 0.0024(13)
C7A 0.058(2) 0.0277(19) 0.056(2) 0.0029(17) 0.0110(18) -0.0016(17)
C8A 0.0257(15) 0.044(2) 0.0337(16) 0.0011(15) 0.0014(13) 0.0061(14)
C9A 0.0346(16) 0.0247(17) 0.0358(17) -0.0051(13) 0.0092(13) -0.0011(13)
C10A 0.0296(14) 0.0256(17) 0.0275(14) -0.0013(12) 0.0042(11) -0.0005(13)
O1B 0.0262(11) 0.0487(15) 0.0389(12) -0.0085(11) -0.0060(9) 0.0096(11)
O2B 0.0256(10) 0.0465(14) 0.0295(11) -0.0077(10) 0.0013(8) 0.0103(10)
O3B 0.0239(10) 0.0665(18) 0.0259(11) -0.0090(12) -0.0002(8) 0.0147(12)
O4B 0.0244(10) 0.0297(12) 0.0325(11) -0.0017(9) -0.0036(8) 0.0021(9)
C1B 0.0231(14) 0.0273(16) 0.0262(14) 0.0004(13) 0.0007(11) 0.0020(12)
C2B 0.0226(14) 0.0369(19) 0.0247(15) -0.0030(13) -0.0001(11) 0.0042(13)
C3B 0.0255(14) 0.041(2) 0.0323(16) -0.0061(14) 0.0033(12) 0.0015(14)
C4B 0.0272(15) 0.046(2) 0.0308(16) -0.0066(15) 0.0019(12) 0.0025(15)
C5B 0.0252(15) 0.051(2) 0.0285(15) -0.0071(16) 0.0005(12) 0.0034(15)
C6B 0.0229(13) 0.0305(17) 0.0264(14) -0.0006(13) -0.0006(11) -0.0002(13)
C7B 0.0405(18) 0.041(2) 0.0395(18) -0.0092(15) 0.0116(15) -0.0157(16)
C8B 0.0349(17) 0.037(2) 0.0388(19) -0.0006(15) 0.0113(14) 0.0062(14)
C9B 0.0233(15) 0.054(2) 0.046(2) 0.0147(17) 0.0029(14) 0.0022(15)
C10B 0.051(2) 0.0273(18) 0.049(2) 0.0047(16) 0.0062(17) 0.0013(17)

loop_
_atom_type_symbol
_atom_type_description
_atom_type_scat_dispersion_real
_atom_type_scat_dispersion_imag
_atom_type_scat_source
C C 0.0181 0.0091 'International Tables Vol C Tables 4.2.6.8 and 6.1.1.4'
H H 0.0000 0.0000 'International Tables Vol C Tables 4.2.6.8 and 6.1.1.4'
O O 0.0492 0.0322 'International Tables Vol C Tables 4.2.6.8 and 6.1.1.4'

loop_
_geom_angle_atom_site_label_1
_geom_angle_atom_site_label_2
_geom_angle_atom_site_label_3
_geom_angle
C1A O2A C3A 91.7(2)
C4A O3A C6A 109.0(2)
C6A O4A C5A 106.1(2)
O1A C1A O2A 126.3(3)
O1A C1A C2A 138.4(3)
O2A C1A C2A 95.3(2)
C10A C2A C9A 111.3(2)
C10A C2A C1A 114.0(3)
C9A C2A C1A 113.1(3)
C10A C2A C3A 118.7(2)
C9A C2A C3A 114.0(3)
C1A C2A C3A 83.0(2)
O2A C3A C4A 108.4(2)
O2A C3A C2A 89.9(2)
C4A C3A C2A 120.8(2)
O2A C3A H3A 111.9
C4A C3A H3A 111.9
C2A C3A H3A 111.9
O3A C4A C3A 108.0(2)
O3A C4A C5A 103.6(2)
C3A C4A C5A 113.2(2)
O3A C4A H4A 110.6
C3A C4A H4A 110.6
C5A C4A H4A 110.6
O4A C5A C4A 102.9(2)
O4A C5A H5A1 111.2
C4A C5A H5A1 111.2
O4A C5A H5A2 111.2
C4A C5A H5A2 111.2
H5A1 C5A H5A2 109.1
O4A C6A O3A 105.2(2)
O4A C6A C8A 108.9(3)
O3A C6A C8A 108.2(2)
O4A C6A C7A 111.5(3)
O3A C6A C7A 110.1(3)
C8A C6A C7A 112.6(3)
C6A C7A H7A1 109.5
C6A C7A H7A2 109.5
H7A1 C7A H7A2 109.5
C6A C7A H7A3 109.5
H7A1 C7A H7A3 109.5
H7A2 C7A H7A3 109.5
C6A C8A H8A1 109.5
C6A C8A H8A2 109.5
H8A1 C8A H8A2 109.5
C6A C8A H8A3 109.5
H8A1 C8A H8A3 109.5
H8A2 C8A H8A3 109.5
C2A C9A H9A1 109.5
C2A C9A H9A2 109.5
H9A1 C9A H9A2 109.5
C2A C9A H9A3 109.5
H9A1 C9A H9A3 109.5
H9A2 C9A H9A3 109.5
C2A C10A H10A 109.5
C2A C10A H10B 109.5
H10A C10A H10B 109.5
C2A C10A H10C 109.5
H10A C10A H10C 109.5
H10B C10A H10C 109.5
C1B O2B C3B 91.8(2)
C6B O3B C4B 107.3(2)
C6B O4B C5B 106.9(2)
O1B C1B O2B 126.5(3)
O1B C1B C2B 137.7(3)
O2B C1B C2B 95.8(2)
C8B C2B C1B 113.8(3)
C8B C2B C7B 111.2(3)
C1B C2B C7B 113.5(3)
C8B C2B C3B 119.7(3)
C1B C2B C3B 83.3(2)
C7B C2B C3B 112.8(3)
C4B C3B O2B 111.7(3)
C4B C3B C2B 118.7(3)
O2B C3B C2B 88.9(2)
C4B C3B H3B 111.8
O2B C3B H3B 111.8
C2B C3B H3B 111.8
O3B C4B C3B 105.7(3)
O3B C4B C5B 103.5(2)
C3B C4B C5B 113.6(3)
O3B C4B H4B 111.2
C3B C4B H4B 111.2
C5B C4B H4B 111.2
O4B C5B C4B 105.2(2)
O4B C5B H5B1 110.7
C4B C5B H5B1 110.7
O4B C5B H5B2 110.7
C4B C5B H5B2 110.7
H5B1 C5B H5B2 108.8
O4B C6B O3B 104.7(2)
O4B C6B C9B 108.8(3)
O3B C6B C9B 109.0(3)
O4B C6B C10B 111.4(2)
O3B C6B C10B 110.0(3)
C9B C6B C10B 112.6(3)
C2B C7B H7B1 109.5
C2B C7B H7B2 109.5
H7B1 C7B H7B2 109.5
C2B C7B H7B3 109.5
H7B1 C7B H7B3 109.5
H7B2 C7B H7B3 109.5
C2B C8B H8B1 109.5
C2B C8B H8B2 109.5
H8B1 C8B H8B2 109.5
C2B C8B H8B3 109.5
H8B1 C8B H8B3 109.5
H8B2 C8B H8B3 109.5
C6B C9B H9B1 109.5
C6B C9B H9B2 109.5
H9B1 C9B H9B2 109.5
C6B C9B H9B3 109.5
H9B1 C9B H9B3 109.5
H9B2 C9B H9B3 109.5
C6B C10B H10D 109.5
C6B C10B H10E 109.5
H10D C10B H10E 109.5
C6B C10B H10F 109.5
H10D C10B H10F 109.5
H10E C10B H10F 109.5

loop_
_geom_bond_atom_site_label_1
_geom_bond_atom_site_label_2
_geom_bond_distance
O1A C1A 1.183(4)
O2A C1A 1.360(4)
O2A C3A 1.480(3)
O3A C4A 1.427(3)
O3A C6A 1.437(4)
O4A C6A 1.413(4)
O4A C5A 1.419(3)
C1A C2A 1.529(4)
C2A C10A 1.514(4)
C2A C9A 1.518(4)
C2A C3A 1.548(4)
C3A C4A 1.507(4)
C3A H3A 1.0000
C4A C5A 1.527(4)
C4A H4A 1.0000
C5A H5A1 0.9900
C5A H5A2 0.9900
C6A C8A 1.507(4)
C6A C7A 1.511(5)
C7A H7A1 0.9800
C7A H7A2 0.9800
C7A H7A3 0.9800
C8A H8A1 0.9800
C8A H8A2 0.9800
C8A H8A3 0.9800
C9A H9A1 0.9800
C9A H9A2 0.9800
C9A H9A3 0.9800
C10A H10A 0.9800
C10A H10B 0.9800
C10A H10C 0.9800
O1B C1B 1.188(3)
O2B C1B 1.361(4)
O2B C3B 1.486(4)
O3B C6B 1.421(3)
O3B C4B 1.430(4)
O4B C6B 1.413(4)
O4B C5B 1.417(3)
C1B C2B 1.516(4)
C2B C8B 1.498(5)
C2B C7B 1.527(5)
C2B C3B 1.564(4)
C3B C4B 1.478(5)
C3B H3B 1.0000
C4B C5B 1.539(4)
C4B H4B 1.0000
C5B H5B1 0.9900
C5B H5B2 0.9900
C6B C9B 1.507(4)
C6B C10B 1.507(5)
C7B H7B1 0.9800
C7B H7B2 0.9800
C7B H7B3 0.9800
C8B H8B1 0.9800
C8B H8B2 0.9800
C8B H8B3 0.9800
C9B H9B1 0.9800
C9B H9B2 0.9800
C9B H9B3 0.9800
C10B H10D 0.9800
C10B H10E 0.9800
C10B H10F 0.9800

loop_
_geom_torsion_atom_site_label_1
_geom_torsion_atom_site_label_2
_geom_torsion_atom_site_label_3
_geom_torsion_atom_site_label_4
_geom_torsion
C3A O2A C1A O1A 177.5(4)
C3A O2A C1A C2A -1.4(2)
O1A C1A C2A C10A 64.2(6)
O2A C1A C2A C10A -117.0(3)
O1A C1A C2A C9A -64.2(6)
O2A C1A C2A C9A 114.5(3)
O1A C1A C2A C3A -177.4(5)
O2A C1A C2A C3A 1.4(2)
C1A O2A C3A C4A 124.0(3)
C1A O2A C3A C2A 1.4(2)
C10A C2A C3A O2A 112.3(3)
C9A C2A C3A O2A -113.5(3)
C1A C2A C3A O2A -1.3(2)
C10A C2A C3A C4A 0.8(4)
C9A C2A C3A C4A 135.0(3)
C1A C2A C3A C4A -112.8(3)
C6A O3A C4A C3A -126.4(3)
C6A O3A C4A C5A -6.1(3)
O2A C3A C4A O3A -178.0(2)
C2A C3A C4A O3A -76.7(3)
O2A C3A C4A C5A 67.9(3)
C2A C3A C4A C5A 169.1(3)
C6A O4A C5A C4A -36.5(3)
O3A C4A C5A O4A 25.7(3)
C3A C4A C5A O4A 142.5(3)
C5A O4A C6A O3A 33.4(3)
C5A O4A C6A C8A 149.2(3)
C5A O4A C6A C7A -86.0(3)
C4A O3A C6A O4A -16.0(3)
C4A O3A C6A C8A -132.3(3)
C4A O3A C6A C7A 104.2(3)
C3B O2B C1B O1B 176.7(4)
C3B O2B C1B C2B -3.6(3)
O1B C1B C2B C8B 63.6(5)
O2B C1B C2B C8B -116.1(3)
O1B C1B C2B C7B -64.9(6)
O2B C1B C2B C7B 115.4(3)
O1B C1B C2B C3B -176.9(5)
O2B C1B C2B C3B 3.4(3)
C1B O2B C3B C4B 124.1(3)
C1B O2B C3B C2B 3.4(3)
C8B C2B C3B C4B -3.8(4)
C1B C2B C3B C4B -117.4(3)
C7B C2B C3B C4B 130.0(3)
C8B C2B C3B O2B 110.5(3)
C1B C2B C3B O2B -3.1(2)
C7B C2B C3B O2B -115.8(3)
C6B O3B C4B C3B -139.9(3)
C6B O3B C4B C5B -20.2(4)
O2B C3B C4B O3B -177.6(3)
C2B C3B C4B O3B -76.3(3)
O2B C3B C4B C5B 69.6(3)
C2B C3B C4B C5B 170.8(3)
C6B O4B C5B C4B 21.7(3)
O3B C4B C5B O4B -0.8(4)
C3B C4B C5B O4B 113.3(3)
C5B O4B C6B O3B -34.7(3)
C5B O4B C6B C9B -151.2(3)
C5B O4B C6B C10B 84.1(3)
C4B O3B C6B O4B 34.3(3)
C4B O3B C6B C9B 150.6(3)
C4B O3B C6B C10B -85.5(3)
